data_7058724
loop_
_publ_author_name
'Xiong, Hualin'
'Yang, Hongwei'
'Cheng, Guangbin'

_publ_section_title
;
 3-Trinitromethyl-4-nitro-5-nitramine-1H-pyrazole: a high energy density
 oxidizer
;
_journal_issue 35
_journal_name_full 'New Journal of Chemistry'
_journal_page_first 13827
_journal_paper_doi 10.1039/C9NJ02732G
_journal_volume 43
_journal_year 2019
_chemical_formula_moiety 'C4 H2 N8 O10'
_chemical_formula_sum 'C4 H2 N8 O10'
_chemical_formula_weight 322.14
_space_group_crystal_system orthorhombic
_space_group_IT_number 19
_space_group_name_Hall 'P 2ac 2ab'
_space_group_name_H-M_alt 'P 21 21 21'
_symmetry_space_group_name_Hall 'P 2ac 2ab'
_symmetry_space_group_name_H-M 'P 21 21 21'
_atom_sites_solution_hydrogens difmap
_audit_creation_method SHELXL-2014/7
_audit_update_record
;
2019-07-02 deposited with the CCDC.    2019-08-05 downloaded from the CCDC.
;
_cell_angle_alpha 90
_cell_angle_beta 90
_cell_angle_gamma 90
_cell_formula_units_Z 4
_cell_length_a 6.7073(4)
_cell_length_b 8.8246(7)
_cell_length_c 18.6187(12)
_cell_measurement_reflns_used 3778
_cell_measurement_temperature 173(2)
_cell_measurement_theta_max 26.01
_cell_measurement_theta_min 3.74
_cell_volume 1102.03(13)
_computing_cell_refinement 'SCALE3 ABSPACK'
_computing_data_collection crysalispro
_computing_data_reduction 'SCALE3 ABSPACK'
_computing_molecular_graphics SHELXTL
_computing_publication_material SHELXTL
_computing_structure_refinement 'SHELXL-2014/7 (Sheldrick, 2014)'
_computing_structure_solution 'ShelXT (Sheldrick, 2015)'
_diffrn_ambient_temperature 173(2)
_diffrn_measured_fraction_theta_full 0.998
_diffrn_measured_fraction_theta_max 0.988
_diffrn_measurement_device_type 'PHOTON 100 CMOS detector'
_diffrn_measurement_method 'omega scan'
_diffrn_radiation_type MoK\a
_diffrn_radiation_wavelength 0.71073
_diffrn_reflns_av_R_equivalents 0.0670
_diffrn_reflns_av_unetI/netI 0.0465
_diffrn_reflns_Laue_measured_fraction_full 0.998
_diffrn_reflns_Laue_measured_fraction_max 0.988
_diffrn_reflns_limit_h_max 8
_diffrn_reflns_limit_h_min -8
_diffrn_reflns_limit_k_max 10
_diffrn_reflns_limit_k_min -10
_diffrn_reflns_limit_l_max 22
_diffrn_reflns_limit_l_min -22
_diffrn_reflns_number 12743
_diffrn_reflns_point_group_measured_fraction_full 0.999
_diffrn_reflns_point_group_measured_fraction_max 0.989
_diffrn_reflns_theta_full 25.242
_diffrn_reflns_theta_max 26.450
_diffrn_reflns_theta_min 3.181
_diffrn_source 'fine-focus sealed tube'
_exptl_absorpt_coefficient_mu 0.192
_exptl_absorpt_correction_T_max 0.7454
_exptl_absorpt_correction_T_min 0.6956
_exptl_absorpt_correction_type multi-scan
_exptl_absorpt_process_details 'SADABS (Bruker, 2014)'
_exptl_crystal_colour colourless
_exptl_crystal_density_diffrn 1.942
_exptl_crystal_description block
_exptl_crystal_F_000 648
_exptl_crystal_size_max 0.320
_exptl_crystal_size_mid 0.260
_exptl_crystal_size_min 0.200
_refine_diff_density_max 0.192
_refine_diff_density_min -0.216
_refine_diff_density_rms 0.051
_refine_ls_abs_structure_details
;
 Flack x determined using 653 quotients [(I+)-(I-)]/[(I+)+(I-)]
 (Parsons, Flack and Wagner, Acta Cryst. B69 (2013) 249-259).
;
_refine_ls_abs_structure_Flack 0.3(10)
_refine_ls_extinction_method none
_refine_ls_goodness_of_fit_ref 1.041
_refine_ls_hydrogen_treatment refxyz
_refine_ls_matrix_type full
_refine_ls_number_parameters 205
_refine_ls_number_reflns 2249
_refine_ls_number_restraints 0
_refine_ls_restrained_S_all 1.041
_refine_ls_R_factor_all 0.0589
_refine_ls_R_factor_gt 0.0356
_refine_ls_shift/su_max 0.000
_refine_ls_shift/su_mean 0.000
_refine_ls_structure_factor_coef Fsqd
_refine_ls_weighting_details 'w=1/[\s^2^(Fo^2^)+(0.0262P)^2^+0.3389P] where P=(Fo^2^+2Fc^2^)/3'
_refine_ls_weighting_scheme calc
_refine_ls_wR_factor_gt 0.0634
_refine_ls_wR_factor_ref 0.0698
_reflns_Friedel_coverage 0.699
_reflns_Friedel_fraction_full 1.000
_reflns_Friedel_fraction_max 0.991
_reflns_number_gt 1812
_reflns_number_total 2249
_reflns_threshold_expression 'I > 2\s(I)'
_cod_data_source_file c9nj02732g2.cif
_cod_data_source_block 1
_cod_depositor_comments 'Adding full bibliography for 7058724.cif.'
_cod_database_code 7058724
_shelx_shelxl_version_number 2014/7
_shelx_space_group_comment
;
The symmetry employed for this shelxl refinement is uniquely defined
by the following loop, which should always be used as a source of
symmetry information in preference to the above space-group names.
They are only intended as comments.
;
_shelx_estimated_absorpt_t_min 0.941
_shelx_estimated_absorpt_t_max 0.963

loop_
_space_group_symop_operation_xyz
'x, y, z'
'-x+1/2, -y, z+1/2'
'-x, y+1/2, -z+1/2'
'x+1/2, -y+1/2, -z'

loop_
_atom_site_label
_atom_site_type_symbol
_atom_site_fract_x
_atom_site_fract_y
_atom_site_fract_z
_atom_site_U_iso_or_equiv
_atom_site_adp_type
_atom_site_occupancy
_atom_site_site_symmetry_order
_atom_site_calc_flag
_atom_site_refinement_flags_adp
C1 C 0.2917(4) 0.4510(3) 0.87534(16) 0.0143(7) Uani 1 1 d .
C2 C 0.2725(4) 0.5953(4) 0.84729(15) 0.0128(7) Uani 1 1 d .
C3 C 0.0964(4) 0.6546(4) 0.87823(15) 0.0140(7) Uani 1 1 d .
C4 C 0.0054(4) 0.8065(3) 0.87241(15) 0.0144(7) Uani 1 1 d .
N1 N 0.0149(4) 0.5541(3) 0.92193(13) 0.0168(6) Uani 1 1 d .
N2 N 0.1338(4) 0.4312(3) 0.91825(15) 0.0173(6) Uani 1 1 d .
H2A H 0.110(5) 0.362(4) 0.9451(19) 0.021 Uiso 1 1 d U
N3 N 0.4343(4) 0.3443(3) 0.86026(14) 0.0201(6) Uani 1 1 d .
H3A H 0.500(5) 0.354(4) 0.8240(18) 0.024 Uiso 1 1 d U
N4 N 0.5204(4) 0.2566(3) 0.91236(15) 0.0258(7) Uani 1 1 d .
N5 N 0.4038(4) 0.6667(3) 0.79808(14) 0.0165(6) Uani 1 1 d .
N6 N -0.0899(4) 0.8400(3) 0.79915(14) 0.0199(6) Uani 1 1 d .
N7 N -0.1622(4) 0.8228(3) 0.92814(15) 0.0204(6) Uani 1 1 d .
N8 N 0.1550(4) 0.9350(3) 0.88914(14) 0.0209(6) Uani 1 1 d .
O1 O 0.4415(4) 0.2579(3) 0.97203(12) 0.0323(6) Uani 1 1 d .
O2 O 0.6639(4) 0.1828(3) 0.89434(14) 0.0448(8) Uani 1 1 d .
O3 O 0.5476(3) 0.5950(2) 0.77576(12) 0.0231(5) Uani 1 1 d .
O4 O 0.3658(3) 0.7988(2) 0.78031(12) 0.0222(5) Uani 1 1 d .
O5 O -0.2122(4) 0.9414(3) 0.79799(13) 0.0349(6) Uani 1 1 d .
O6 O -0.0367(4) 0.7621(3) 0.74952(12) 0.0318(6) Uani 1 1 d .
O7 O -0.1228(4) 0.8963(3) 0.98128(12) 0.0306(6) Uani 1 1 d .
O8 O -0.3150(3) 0.7565(3) 0.91441(13) 0.0316(6) Uani 1 1 d .
O9 O 0.1238(4) 1.0578(3) 0.86250(14) 0.0380(7) Uani 1 1 d .
O10 O 0.2878(3) 0.9007(3) 0.92995(13) 0.0289(6) Uani 1 1 d .

loop_
_atom_site_aniso_label
_atom_site_aniso_U_11
_atom_site_aniso_U_22
_atom_site_aniso_U_33
_atom_site_aniso_U_23
_atom_site_aniso_U_13
_atom_site_aniso_U_12
C1 0.0173(16) 0.0159(17) 0.0096(16) -0.0024(14) -0.0022(12) 0.0006(14)
C2 0.0138(15) 0.0137(17) 0.0110(16) -0.0004(12) 0.0015(12) -0.0013(13)
C3 0.0150(16) 0.0181(16) 0.0089(15) 0.0007(13) 0.0007(12) 0.0003(13)
C4 0.0173(17) 0.0159(17) 0.0101(15) 0.0024(13) 0.0004(12) 0.0002(13)
N1 0.0155(14) 0.0185(14) 0.0164(13) 0.0030(11) 0.0012(11) 0.0015(12)
N2 0.0230(14) 0.0145(14) 0.0146(14) 0.0043(11) 0.0033(12) 0.0002(12)
N3 0.0276(16) 0.0183(15) 0.0143(14) 0.0032(12) 0.0025(12) 0.0094(13)
N4 0.0324(17) 0.0216(16) 0.0233(16) 0.0001(13) -0.0032(13) 0.0093(14)
N5 0.0183(15) 0.0164(14) 0.0147(13) -0.0019(11) 0.0009(11) -0.0029(13)
N6 0.0183(14) 0.0250(16) 0.0164(14) 0.0027(13) -0.0010(11) 0.0018(14)
N7 0.0211(15) 0.0229(15) 0.0172(15) 0.0039(13) 0.0030(11) 0.0079(13)
N8 0.0236(15) 0.0209(17) 0.0182(15) -0.0001(12) 0.0010(12) 0.0000(13)
O1 0.0447(15) 0.0330(15) 0.0193(12) 0.0071(12) 0.0033(11) 0.0161(13)
O2 0.0486(17) 0.0483(18) 0.0376(16) 0.0023(13) 0.0019(13) 0.0334(16)
O3 0.0186(12) 0.0233(13) 0.0272(12) -0.0032(11) 0.0108(10) 0.0016(10)
O4 0.0287(13) 0.0144(13) 0.0234(13) 0.0069(10) 0.0076(10) 0.0003(10)
O5 0.0376(15) 0.0383(16) 0.0288(14) 0.0038(13) -0.0070(12) 0.0186(14)
O6 0.0363(15) 0.0421(16) 0.0169(12) -0.0072(11) -0.0045(11) 0.0115(13)
O7 0.0384(15) 0.0331(16) 0.0202(13) -0.0073(11) 0.0061(11) 0.0061(12)
O8 0.0168(13) 0.0455(16) 0.0324(14) 0.0009(14) 0.0020(10) 0.0001(13)
O9 0.0453(16) 0.0187(14) 0.0501(17) 0.0143(13) -0.0105(13) -0.0045(13)
O10 0.0284(14) 0.0257(14) 0.0326(14) -0.0030(12) -0.0121(11) 0.0001(11)

loop_
_atom_type_symbol
_atom_type_description
_atom_type_scat_dispersion_real
_atom_type_scat_dispersion_imag
_atom_type_scat_source
C C 0.0033 0.0016 'International Tables Vol C Tables 4.2.6.8 and 6.1.1.4'
H H 0.0000 0.0000 'International Tables Vol C Tables 4.2.6.8 and 6.1.1.4'
N N 0.0061 0.0033 'International Tables Vol C Tables 4.2.6.8 and 6.1.1.4'
O O 0.0106 0.0060 'International Tables Vol C Tables 4.2.6.8 and 6.1.1.4'

loop_
_geom_angle_atom_site_label_1
_geom_angle_atom_site_label_2
_geom_angle_atom_site_label_3
_geom_angle
N2 C1 N3 125.8(3)
N2 C1 C2 105.8(3)
N3 C1 C2 128.3(3)
C1 C2 C3 105.3(3)
C1 C2 N5 126.5(3)
C3 C2 N5 128.1(3)
N1 C3 C2 110.4(3)
N1 C3 C4 118.9(3)
C2 C3 C4 130.6(3)
C3 C4 N6 114.3(3)
C3 C4 N7 109.7(2)
N6 C4 N7 106.1(2)
C3 C4 N8 112.5(2)
N6 C4 N8 107.9(2)
N7 C4 N8 105.7(2)
C3 N1 N2 105.3(2)
C1 N2 N1 113.2(3)
C1 N2 H2A 129(2)
N1 N2 H2A 117(3)
N4 N3 C1 122.5(3)
N4 N3 H3A 115(3)
C1 N3 H3A 119(3)
O2 N4 O1 126.7(3)
O2 N4 N3 116.3(3)
O1 N4 N3 117.0(3)
O3 N5 O4 123.9(3)
O3 N5 C2 118.6(3)
O4 N5 C2 117.6(3)
O6 N6 O5 127.3(3)
O6 N6 C4 116.6(3)
O5 N6 C4 116.0(3)
O8 N7 O7 128.1(3)
O8 N7 C4 115.6(3)
O7 N7 C4 116.2(3)
O10 N8 O9 127.5(3)
O10 N8 C4 114.9(3)
O9 N8 C4 117.5(3)

loop_
_geom_bond_atom_site_label_1
_geom_bond_atom_site_label_2
_geom_bond_distance
C1 N2 1.338(4)
C1 N3 1.371(4)
C1 C2 1.382(4)
C2 C3 1.414(4)
C2 N5 1.419(4)
C3 N1 1.322(4)
C3 C4 1.477(4)
C4 N6 1.535(4)
C4 N7 1.536(4)
C4 N8 1.546(4)
N1 N2 1.348(3)
N2 H2A 0.80(4)
N3 N4 1.368(4)
N3 H3A 0.81(3)
N4 O2 1.210(4)
N4 O1 1.230(3)
N5 O3 1.226(3)
N5 O4 1.239(3)
N6 O6 1.205(3)
N6 O5 1.215(3)
N7 O8 1.208(3)
N7 O7 1.212(3)
N8 O10 1.209(3)
N8 O9 1.210(3)
